data_2220501
loop_
_publ_author_name
'Li, Xiao'
'Wang, Yaobing'
'Zhan, Chuanlang'
'Yao, Jiannian'

_publ_section_title
;
 Ethyl
 {6-[6-(ethoxycarbonyl)picolinamidocarbonyl]picolinamidocarbonyl}picolinate
;
_journal_coeditor_code HB2864
_journal_issue 1
_journal_name_full 'Acta Crystallographica Section E'
_journal_page_first o51
_journal_paper_doi 10.1107/S1600536808040932
_journal_volume 65
_journal_year 2009
_chemical_formula_iupac 'C25 H21 N5 O8'
_chemical_formula_moiety 'C25 H21 N5 O8'
_chemical_formula_sum 'C25 H21 N5 O8'
_chemical_formula_weight 519.47
_chemical_name_common
;
N2,N6-bis((6-ethoxycarbonyl)picolinoyl)pyridine-2,6-dicarboxamide
;
_chemical_name_systematic
;
Ethyl
{6-[6-(ethoxycarbonyl)picolinamidocarbonyl]picolinamidocarbonyl}picolinate
;
_space_group_IT_number 14
_symmetry_cell_setting monoclinic
_symmetry_space_group_name_Hall '-P 2ybc'
_symmetry_space_group_name_H-M 'P 1 21/c 1'
_atom_sites_solution_hydrogens geom
_atom_sites_solution_primary direct
_atom_sites_solution_secondary difmap
_audit_creation_method SHELXL-97
_cell_angle_alpha 90.00
_cell_angle_beta 96.3760(10)
_cell_angle_gamma 90.00
_cell_formula_units_Z 4
_cell_length_a 7.4952(8)
_cell_length_b 19.998(2)
_cell_length_c 15.9966(17)
_cell_measurement_reflns_used 6439
_cell_measurement_temperature 113(2)
_cell_measurement_theta_max 26.0
_cell_measurement_theta_min 2.6
_cell_volume 2382.9(4)
_computing_cell_refinement 'CrystalClear (Rigaku, 1999)'
_computing_data_collection 'CrystalClear (Rigaku, 1999)'
_computing_data_reduction 'CrystalClear (Rigaku, 1999)'
_computing_molecular_graphics 'SHELXTL (Sheldrick, 2008)'
_computing_publication_material 'CrystalStructure (Rigaku, 1999)'
_computing_structure_refinement 'SHELXL97 (Sheldrick, 2008)'
_computing_structure_solution 'SHELXS97 (Sheldrick, 2008)'
_diffrn_ambient_temperature 113(2)
_diffrn_detector_area_resol_mean 7.31
_diffrn_measured_fraction_theta_full 0.993
_diffrn_measured_fraction_theta_max 0.993
_diffrn_measurement_device_type 'Rigaku Saturn'
_diffrn_measurement_method \w
_diffrn_radiation_monochromator confocal
_diffrn_radiation_source 'rotating anode'
_diffrn_radiation_type MoK\a
_diffrn_radiation_wavelength 0.71070
_diffrn_reflns_av_R_equivalents 0.0250
_diffrn_reflns_av_sigmaI/netI 0.0185
_diffrn_reflns_limit_h_max 10
_diffrn_reflns_limit_h_min -10
_diffrn_reflns_limit_k_max 24
_diffrn_reflns_limit_k_min -27
_diffrn_reflns_limit_l_max 21
_diffrn_reflns_limit_l_min -21
_diffrn_reflns_number 30537
_diffrn_reflns_theta_full 28.70
_diffrn_reflns_theta_max 28.70
_diffrn_reflns_theta_min 2.41
_exptl_absorpt_coefficient_mu 0.111
_exptl_absorpt_correction_T_max 0.980
_exptl_absorpt_correction_T_min 0.966
_exptl_absorpt_correction_type multi-scan
_exptl_absorpt_process_details '(CrystalcClear; Rigaku, 1999)'
_exptl_crystal_colour colorless
_exptl_crystal_density_diffrn 1.448
_exptl_crystal_density_method 'not measured'
_exptl_crystal_description prism
_exptl_crystal_F_000 1080
_exptl_crystal_size_max 0.32
_exptl_crystal_size_mid 0.22
_exptl_crystal_size_min 0.18
_refine_diff_density_max 0.317
_refine_diff_density_min -0.168
_refine_ls_extinction_method none
_refine_ls_goodness_of_fit_ref 1.075
_refine_ls_hydrogen_treatment mixed
_refine_ls_matrix_type full
_refine_ls_number_parameters 354
_refine_ls_number_reflns 6101
_refine_ls_number_restraints 0
_refine_ls_restrained_S_all 1.075
_refine_ls_R_factor_all 0.0416
_refine_ls_R_factor_gt 0.0369
_refine_ls_shift/su_max 0.001
_refine_ls_shift/su_mean 0.000
_refine_ls_structure_factor_coef Fsqd
_refine_ls_weighting_details 'calc w=1/[\s^2^(Fo^2^)+(0.0481P)^2^+0.4996P] where P=(Fo^2^+2Fc^2^)/3'
_refine_ls_weighting_scheme calc
_refine_ls_wR_factor_gt 0.0925
_refine_ls_wR_factor_ref 0.0958
_reflns_number_gt 5457
_reflns_number_total 6101
_reflns_threshold_expression I>2\s(I)
_cod_data_source_file hb2864.cif
_cod_data_source_block I
_cod_original_cell_volume 2382.8(4)
_cod_original_sg_symbol_H-M 'P 21/c'
_cod_database_code 2220501
_cod_database_fobs_code 2220501

loop_
_symmetry_equiv_pos_as_xyz
'x, y, z'
'-x, y+1/2, -z+1/2'
'-x, -y, -z'
'x, -y-1/2, z-1/2'

loop_
_atom_site_type_symbol
_atom_site_label
_atom_site_fract_x
_atom_site_fract_y
_atom_site_fract_z
_atom_site_U_iso_or_equiv
_atom_site_adp_type
_atom_site_calc_flag
_atom_site_refinement_flags
_atom_site_occupancy
_atom_site_disorder_assembly
_atom_site_disorder_group
O O1 -0.13320(11) 0.87694(4) 0.72665(5) 0.02977(17) Uani d . 1 . .
O O2 0.06124(11) 0.85871(4) 0.63149(5) 0.02910(17) Uani d . 1 . .
O O3 -0.16781(12) 0.59423(4) 0.88294(6) 0.0395(2) Uani d . 1 . .
O O4 -0.33384(11) 0.65393(4) 1.02334(5) 0.03521(19) Uani d . 1 . .
O O5 -0.24510(13) 0.99672(4) 0.94666(5) 0.0397(2) Uani d . 1 . .
O O6 0.08420(13) 1.00415(4) 0.86648(5) 0.0391(2) Uani d . 1 . .
O O7 0.21781(10) 0.70449(4) 0.93765(4) 0.02615(16) Uani d . 1 . .
O O8 0.37042(9) 0.67410(4) 0.82982(4) 0.02587(16) Uani d . 1 . .
N N1 -0.10247(10) 0.74283(4) 0.76977(5) 0.02135(16) Uani d . 1 . .
N N2 -0.21026(12) 0.70511(4) 0.91366(5) 0.02446(18) Uani d . 1 . .
N N3 -0.25843(11) 0.82284(4) 0.97648(5) 0.02253(17) Uani d . 1 . .
N N4 -0.04508(12) 0.91296(4) 0.92339(5) 0.02641(18) Uani d . 1 . .
N N5 0.20551(11) 0.83332(4) 0.87730(5) 0.02099(16) Uani d . 1 . .
C C1 -0.04508(13) 0.83975(5) 0.68831(6) 0.02336(19) Uani d . 1 . .
C C2 -0.03851(12) 0.76501(5) 0.70001(6) 0.02167(19) Uani d . 1 . .
C C3 0.02896(13) 0.72245(5) 0.64172(6) 0.0245(2) Uani d . 1 . .
H H3 0.0764 0.7400 0.5936 0.029 Uiso calc R 1 . .
C C4 0.02507(13) 0.65399(5) 0.65576(6) 0.0264(2) Uani d . 1 . .
H H4A 0.0657 0.6237 0.6162 0.032 Uiso calc R 1 . .
C C5 -0.03894(13) 0.63047(5) 0.72829(7) 0.0262(2) Uani d . 1 . .
H H5 -0.0419 0.5839 0.7398 0.031 Uiso calc R 1 . .
C C6 -0.09874(12) 0.67674(5) 0.78370(6) 0.02280(19) Uani d . 1 . .
C C7 -0.16141(13) 0.65290(5) 0.86502(7) 0.0260(2) Uani d . 1 . .
C C8 -0.29462(13) 0.70359(5) 0.98611(6) 0.0248(2) Uani d . 1 . .
C C9 -0.34013(13) 0.77315(5) 1.01301(6) 0.0241(2) Uani d . 1 . .
C C10 -0.46393(14) 0.78407(7) 1.07012(7) 0.0334(2) Uani d . 1 . .
H H10 -0.5180 0.7478 1.0961 0.040 Uiso calc R 1 . .
C C11 -0.50571(15) 0.84953(7) 1.08782(8) 0.0400(3) Uani d . 1 . .
H H11 -0.5904 0.8588 1.1263 0.048 Uiso calc R 1 . .
C C12 -0.42408(15) 0.90164(6) 1.04950(7) 0.0353(3) Uani d . 1 . .
H H12 -0.4530 0.9468 1.0603 0.042 Uiso calc R 1 . .
C C13 -0.29831(14) 0.88586(5) 0.99470(6) 0.0263(2) Uani d . 1 . .
C C14 -0.19693(15) 0.93888(5) 0.95273(6) 0.0287(2) Uani d . 1 . .
C C15 0.08115(15) 0.94475(5) 0.88163(6) 0.0272(2) Uani d . 1 . .
C C16 0.22015(13) 0.89727(5) 0.85479(6) 0.0240(2) Uani d . 1 . .
C C17 0.35075(15) 0.92050(6) 0.80694(7) 0.0318(2) Uani d . 1 . .
H H17 0.3587 0.9667 0.7939 0.038 Uiso calc R 1 . .
C C18 0.46885(15) 0.87489(6) 0.77877(8) 0.0350(3) Uani d . 1 . .
H H18 0.5603 0.8892 0.7462 0.042 Uiso calc R 1 . .
C C19 0.45178(14) 0.80778(6) 0.79891(7) 0.0290(2) Uani d . 1 . .
H H19 0.5286 0.7751 0.7788 0.035 Uiso calc R 1 . .
C C20 0.31961(12) 0.78940(5) 0.84913(6) 0.02153(19) Uani d . 1 . .
C C21 0.29545(12) 0.71868(5) 0.87815(6) 0.02146(19) Uani d . 1 . .
C C22 0.06263(18) 0.92999(5) 0.61175(7) 0.0342(2) Uani d . 1 . .
H H22A 0.0827 0.9568 0.6640 0.041 Uiso calc R 1 . .
H H22B -0.0532 0.9435 0.5806 0.041 Uiso calc R 1 . .
C C23 0.2126(2) 0.94046(6) 0.55884(9) 0.0482(4) Uani d . 1 . .
H H23A 0.3267 0.9282 0.5912 0.072 Uiso calc R 1 . .
H H23B 0.2163 0.9876 0.5423 0.072 Uiso calc R 1 . .
H H23C 0.1931 0.9124 0.5084 0.072 Uiso calc R 1 . .
C C24 0.35652(15) 0.60428(5) 0.85650(7) 0.0275(2) Uani d . 1 . .
H H24A 0.2315 0.5941 0.8666 0.033 Uiso calc R 1 . .
H H24B 0.4356 0.5965 0.9094 0.033 Uiso calc R 1 . .
C C25 0.41238(17) 0.56010(6) 0.78771(7) 0.0352(2) Uani d . 1 . .
H H25A 0.3290 0.5662 0.7366 0.053 Uiso calc R 1 . .
H H25B 0.4104 0.5133 0.8056 0.053 Uiso calc R 1 . .
H H25C 0.5341 0.5721 0.7762 0.053 Uiso calc R 1 . .
H H4 -0.0313(18) 0.8692(7) 0.9284(8) 0.036(4) Uiso d . 1 . .
H H2 -0.1908(19) 0.7449(8) 0.8932(9) 0.040(4) Uiso d . 1 . .

loop_
_atom_site_aniso_label
_atom_site_aniso_U_11
_atom_site_aniso_U_22
_atom_site_aniso_U_33
_atom_site_aniso_U_12
_atom_site_aniso_U_13
_atom_site_aniso_U_23
O1 0.0356(4) 0.0277(4) 0.0269(4) 0.0077(3) 0.0077(3) -0.0011(3)
O2 0.0378(4) 0.0242(4) 0.0268(4) 0.0026(3) 0.0104(3) 0.0007(3)
O3 0.0507(5) 0.0201(4) 0.0503(5) -0.0036(3) 0.0176(4) 0.0003(3)
O4 0.0350(4) 0.0360(4) 0.0355(4) -0.0062(3) 0.0075(3) 0.0099(3)
O5 0.0549(5) 0.0247(4) 0.0386(5) 0.0185(4) 0.0005(4) -0.0020(3)
O6 0.0650(6) 0.0165(4) 0.0358(4) -0.0003(4) 0.0059(4) 0.0058(3)
O7 0.0308(4) 0.0222(4) 0.0266(4) 0.0031(3) 0.0085(3) 0.0035(3)
O8 0.0267(4) 0.0239(4) 0.0280(4) 0.0045(3) 0.0076(3) 0.0009(3)
N1 0.0193(4) 0.0215(4) 0.0231(4) -0.0004(3) 0.0013(3) -0.0035(3)
N2 0.0272(4) 0.0203(4) 0.0269(4) -0.0018(3) 0.0075(3) 0.0004(3)
N3 0.0231(4) 0.0256(4) 0.0186(4) 0.0055(3) 0.0007(3) -0.0008(3)
N4 0.0374(5) 0.0147(4) 0.0277(4) 0.0050(3) 0.0059(3) 0.0009(3)
N5 0.0218(4) 0.0188(4) 0.0218(4) -0.0021(3) -0.0004(3) 0.0022(3)
C1 0.0249(5) 0.0267(5) 0.0179(4) 0.0022(4) 0.0001(3) -0.0014(3)
C2 0.0187(4) 0.0245(5) 0.0211(4) 0.0011(3) -0.0011(3) -0.0036(3)
C3 0.0209(4) 0.0301(5) 0.0218(4) 0.0016(4) 0.0001(3) -0.0058(4)
C4 0.0223(4) 0.0286(5) 0.0278(5) 0.0021(4) -0.0002(4) -0.0109(4)
C5 0.0234(5) 0.0220(5) 0.0325(5) -0.0012(4) 0.0005(4) -0.0084(4)
C6 0.0194(4) 0.0218(5) 0.0269(5) -0.0022(3) 0.0013(3) -0.0053(4)
C7 0.0241(5) 0.0208(5) 0.0334(5) -0.0028(4) 0.0052(4) -0.0024(4)
C8 0.0197(4) 0.0309(5) 0.0239(5) -0.0021(4) 0.0020(3) 0.0026(4)
C9 0.0190(4) 0.0340(5) 0.0189(4) 0.0008(4) 0.0009(3) -0.0006(4)
C10 0.0233(5) 0.0522(7) 0.0254(5) -0.0044(5) 0.0061(4) -0.0067(5)
C11 0.0255(5) 0.0603(8) 0.0357(6) 0.0018(5) 0.0099(4) -0.0177(6)
C12 0.0280(5) 0.0441(7) 0.0332(6) 0.0112(5) 0.0014(4) -0.0141(5)
C13 0.0260(5) 0.0299(5) 0.0218(4) 0.0099(4) -0.0017(4) -0.0048(4)
C14 0.0375(6) 0.0245(5) 0.0231(5) 0.0103(4) -0.0013(4) -0.0029(4)
C15 0.0412(6) 0.0179(4) 0.0219(4) -0.0010(4) 0.0004(4) 0.0022(3)
C16 0.0281(5) 0.0200(5) 0.0230(4) -0.0040(4) -0.0017(4) 0.0036(3)
C17 0.0330(5) 0.0279(5) 0.0338(5) -0.0085(4) 0.0005(4) 0.0108(4)
C18 0.0250(5) 0.0423(7) 0.0383(6) -0.0051(4) 0.0060(4) 0.0166(5)
C19 0.0203(4) 0.0365(6) 0.0304(5) 0.0028(4) 0.0040(4) 0.0096(4)
C20 0.0183(4) 0.0236(5) 0.0220(4) 0.0000(3) -0.0007(3) 0.0037(3)
C21 0.0180(4) 0.0229(5) 0.0229(4) 0.0024(3) 0.0001(3) 0.0015(3)
C22 0.0510(7) 0.0238(5) 0.0287(5) 0.0041(5) 0.0082(5) 0.0031(4)
C23 0.0808(10) 0.0273(6) 0.0419(7) -0.0084(6) 0.0309(7) -0.0045(5)
C24 0.0320(5) 0.0221(5) 0.0288(5) 0.0063(4) 0.0056(4) 0.0017(4)
C25 0.0420(6) 0.0298(6) 0.0350(6) 0.0093(5) 0.0095(5) -0.0033(4)

loop_
_atom_type_symbol
_atom_type_description
_atom_type_scat_dispersion_real
_atom_type_scat_dispersion_imag
_atom_type_scat_source
C C 0.0033 0.0016 'International Tables Vol C Tables 4.2.6.8 and 6.1.1.4'
H H 0.0000 0.0000 'International Tables Vol C Tables 4.2.6.8 and 6.1.1.4'
N N 0.0061 0.0033 'International Tables Vol C Tables 4.2.6.8 and 6.1.1.4'
O O 0.0106 0.0060 'International Tables Vol C Tables 4.2.6.8 and 6.1.1.4'

loop_
_geom_angle_atom_site_label_1
_geom_angle_atom_site_label_2
_geom_angle_atom_site_label_3
_geom_angle_site_symmetry_1
_geom_angle_site_symmetry_3
_geom_angle
_geom_angle_publ_flag
C1 O2 C22 . . 116.47(8) ?
C21 O8 C24 . . 114.60(8) ?
C2 N1 C6 . . 117.56(8) ?
C7 N2 C8 . . 129.30(9) ?
C7 N2 H2 . . 114.2(9) ?
C8 N2 H2 . . 116.3(9) ?
C13 N3 C9 . . 118.83(9) ?
C15 N4 C14 . . 129.10(9) ?
C15 N4 H4 . . 115.0(9) ?
C14 N4 H4 . . 115.7(9) ?
C16 N5 C20 . . 117.56(9) ?
O1 C1 O2 . . 125.14(10) ?
O1 C1 C2 . . 124.11(9) ?
O2 C1 C2 . . 110.75(8) ?
N1 C2 C3 . . 122.96(9) ?
N1 C2 C1 . . 114.99(8) ?
C3 C2 C1 . . 122.04(9) ?
C4 C3 C2 . . 118.48(10) ?
C4 C3 H3 . . 120.8 ?
C2 C3 H3 . . 120.8 ?
C5 C4 C3 . . 119.04(9) ?
C5 C4 H4A . . 120.5 ?
C3 C4 H4A . . 120.5 ?
C4 C5 C6 . . 118.31(10) ?
C4 C5 H5 . . 120.8 ?
C6 C5 H5 . . 120.8 ?
N1 C6 C5 . . 123.57(9) ?
N1 C6 C7 . . 116.89(8) ?
C5 C6 C7 . . 119.53(9) ?
O3 C7 N2 . . 125.58(10) ?
O3 C7 C6 . . 122.35(9) ?
N2 C7 C6 . . 112.06(8) ?
O4 C8 N2 . . 126.13(10) ?
O4 C8 C9 . . 122.81(9) ?
N2 C8 C9 . . 111.02(8) ?
N3 C9 C10 . . 122.87(10) ?
N3 C9 C8 . . 115.64(8) ?
C10 C9 C8 . . 121.45(10) ?
C11 C10 C9 . . 117.80(11) ?
C11 C10 H10 . . 121.1 ?
C9 C10 H10 . . 121.1 ?
C10 C11 C12 . . 120.02(10) ?
C10 C11 H11 . . 120.0 ?
C12 C11 H11 . . 120.0 ?
C11 C12 C13 . . 118.10(11) ?
C11 C12 H12 . . 121.0 ?
C13 C12 H12 . . 121.0 ?
N3 C13 C12 . . 122.34(11) ?
N3 C13 C14 . . 115.55(9) ?
C12 C13 C14 . . 122.10(10) ?
O5 C14 N4 . . 125.50(11) ?
O5 C14 C13 . . 123.18(10) ?
N4 C14 C13 . . 111.32(8) ?
O6 C15 N4 . . 125.43(11) ?
O6 C15 C16 . . 122.08(10) ?
N4 C15 C16 . . 112.49(8) ?
N5 C16 C17 . . 123.57(10) ?
N5 C16 C15 . . 116.50(9) ?
C17 C16 C15 . . 119.90(9) ?
C18 C17 C16 . . 118.41(10) ?
C18 C17 H17 . . 120.8 ?
C16 C17 H17 . . 120.8 ?
C17 C18 C19 . . 118.91(10) ?
C17 C18 H18 . . 120.5 ?
C19 C18 H18 . . 120.5 ?
C18 C19 C20 . . 118.59(10) ?
C18 C19 H19 . . 120.7 ?
C20 C19 H19 . . 120.7 ?
N5 C20 C19 . . 122.90(9) ?
N5 C20 C21 . . 114.16(8) ?
C19 C20 C21 . . 122.92(9) ?
O7 C21 O8 . . 124.66(9) ?
O7 C21 C20 . . 123.41(9) ?
O8 C21 C20 . . 111.94(8) ?
O2 C22 C23 . . 106.44(9) ?
O2 C22 H22A . . 110.4 ?
C23 C22 H22A . . 110.4 ?
O2 C22 H22B . . 110.4 ?
C23 C22 H22B . . 110.4 ?
H22A C22 H22B . . 108.6 ?
C22 C23 H23A . . 109.5 ?
C22 C23 H23B . . 109.5 ?
H23A C23 H23B . . 109.5 ?
C22 C23 H23C . . 109.5 ?
H23A C23 H23C . . 109.5 ?
H23B C23 H23C . . 109.5 ?
O8 C24 C25 . . 108.13(8) ?
O8 C24 H24A . . 110.1 ?
C25 C24 H24A . . 110.1 ?
O8 C24 H24B . . 110.1 ?
C25 C24 H24B . . 110.1 ?
H24A C24 H24B . . 108.4 ?
C24 C25 H25A . . 109.5 ?
C24 C25 H25B . . 109.5 ?
H25A C25 H25B . . 109.5 ?
C24 C25 H25C . . 109.5 ?
H25A C25 H25C . . 109.5 ?
H25B C25 H25C . . 109.5 ?

loop_
_geom_bond_atom_site_label_1
_geom_bond_atom_site_label_2
_geom_bond_site_symmetry_2
_geom_bond_distance
_geom_bond_publ_flag
O1 C1 . 1.2064(12) ?
O2 C1 . 1.3289(12) ?
O2 C22 . 1.4603(13) ?
O3 C7 . 1.2100(13) ?
O4 C8 . 1.2109(13) ?
O5 C14 . 1.2123(13) ?
O6 C15 . 1.2131(13) ?
O7 C21 . 1.2034(12) ?
O8 C21 . 1.3434(12) ?
O8 C24 . 1.4671(12) ?
N1 C2 . 1.3382(13) ?
N1 C6 . 1.3401(13) ?
N2 C7 . 1.3760(13) ?
N2 C8 . 1.3809(13) ?
N2 H2 . 0.878(15) ?
N3 C13 . 1.3348(13) ?
N3 C9 . 1.3354(13) ?
N4 C15 . 1.3732(14) ?
N4 C14 . 1.3796(14) ?
N4 H4 . 0.885(14) ?
N5 C16 . 1.3364(12) ?
N5 C20 . 1.3384(13) ?
C1 C2 . 1.5064(14) ?
C2 C3 . 1.3979(13) ?
C3 C4 . 1.3882(15) ?
C3 H3 . 0.9500 ?
C4 C5 . 1.3859(15) ?
C4 H4A . 0.9500 ?
C5 C6 . 1.3895(14) ?
C5 H5 . 0.9500 ?
C6 C7 . 1.5086(14) ?
C8 C9 . 1.5063(15) ?
C9 C10 . 1.3898(14) ?
C10 C11 . 1.3825(18) ?
C10 H10 . 0.9500 ?
C11 C12 . 1.3854(19) ?
C11 H11 . 0.9500 ?
C12 C13 . 1.3930(15) ?
C12 H12 . 0.9500 ?
C13 C14 . 1.5052(16) ?
C15 C16 . 1.5068(15) ?
C16 C17 . 1.3880(15) ?
C17 C18 . 1.3809(17) ?
C17 H17 . 0.9500 ?
C18 C19 . 1.3893(16) ?
C18 H18 . 0.9500 ?
C19 C20 . 1.3924(14) ?
C19 H19 . 0.9500 ?
C20 C21 . 1.5057(13) ?
C22 C23 . 1.4949(18) ?
C22 H22A . 0.9900 ?
C22 H22B . 0.9900 ?
C23 H23A . 0.9800 ?
C23 H23B . 0.9800 ?
C23 H23C . 0.9800 ?
C24 C25 . 1.5064(14) ?
C24 H24A . 0.9900 ?
C24 H24B . 0.9900 ?
C25 H25A . 0.9800 ?
C25 H25B . 0.9800 ?
C25 H25C . 0.9800 ?

loop_
_geom_hbond_atom_site_label_D
_geom_hbond_atom_site_label_H
_geom_hbond_atom_site_label_A
_geom_hbond_site_symmetry_A
_geom_hbond_distance_DH
_geom_hbond_distance_HA
_geom_hbond_distance_DA
_geom_hbond_angle_DHA
N4 H4 N3 . 0.885(14) 2.153(14) 2.6131(13) 111.7(11)
N4 H4 N5 . 0.885(14) 2.158(14) 2.6297(12) 112.8(11)
N2 H2 N3 . 0.878(15) 2.148(14) 2.6006(12) 111.4(11)
N2 H2 N1 . 0.878(15) 2.151(14) 2.6329(12) 114.0(11)

loop_
_geom_torsion_atom_site_label_1
_geom_torsion_atom_site_label_2
_geom_torsion_atom_site_label_3
_geom_torsion_atom_site_label_4
_geom_torsion_site_symmetry_1
_geom_torsion_site_symmetry_2
_geom_torsion_site_symmetry_3
_geom_torsion_site_symmetry_4
_geom_torsion
_geom_torsion_publ_flag
C22 O2 C1 O1 . . . . -3.25(15) ?
C22 O2 C1 C2 . . . . 177.85(8) ?
C6 N1 C2 C3 . . . . 0.73(13) ?
C6 N1 C2 C1 . . . . -179.54(8) ?
O1 C1 C2 N1 . . . . -15.36(14) ?
O2 C1 C2 N1 . . . . 163.55(8) ?
O1 C1 C2 C3 . . . . 164.37(10) ?
O2 C1 C2 C3 . . . . -16.71(12) ?
N1 C2 C3 C4 . . . . 1.73(14) ?
C1 C2 C3 C4 . . . . -177.98(8) ?
C2 C3 C4 C5 . . . . -2.40(14) ?
C3 C4 C5 C6 . . . . 0.72(14) ?
C2 N1 C6 C5 . . . . -2.58(14) ?
C2 N1 C6 C7 . . . . 176.59(8) ?
C4 C5 C6 N1 . . . . 1.87(15) ?
C4 C5 C6 C7 . . . . -177.27(9) ?
C8 N2 C7 O3 . . . . -8.40(18) ?
C8 N2 C7 C6 . . . . 170.93(9) ?
N1 C6 C7 O3 . . . . 178.12(10) ?
C5 C6 C7 O3 . . . . -2.68(15) ?
N1 C6 C7 N2 . . . . -1.24(12) ?
C5 C6 C7 N2 . . . . 177.96(9) ?
C7 N2 C8 O4 . . . . 4.13(18) ?
C7 N2 C8 C9 . . . . -173.76(9) ?
C13 N3 C9 C10 . . . . -0.73(14) ?
C13 N3 C9 C8 . . . . 177.19(8) ?
O4 C8 C9 N3 . . . . 167.30(9) ?
N2 C8 C9 N3 . . . . -14.72(12) ?
O4 C8 C9 C10 . . . . -14.75(15) ?
N2 C8 C9 C10 . . . . 163.23(9) ?
N3 C9 C10 C11 . . . . 1.43(15) ?
C8 C9 C10 C11 . . . . -176.37(10) ?
C9 C10 C11 C12 . . . . -0.44(17) ?
C10 C11 C12 C13 . . . . -1.12(17) ?
C9 N3 C13 C12 . . . . -0.98(14) ?
C9 N3 C13 C14 . . . . 178.44(8) ?
C11 C12 C13 N3 . . . . 1.89(16) ?
C11 C12 C13 C14 . . . . -177.48(10) ?
C15 N4 C14 O5 . . . . -0.58(18) ?
C15 N4 C14 C13 . . . . 179.72(9) ?
N3 C13 C14 O5 . . . . 162.22(10) ?
C12 C13 C14 O5 . . . . -18.36(16) ?
N3 C13 C14 N4 . . . . -18.07(12) ?
C12 C13 C14 N4 . . . . 161.35(9) ?
C14 N4 C15 O6 . . . . 3.77(18) ?
C14 N4 C15 C16 . . . . -175.83(9) ?
C20 N5 C16 C17 . . . . -2.57(14) ?
C20 N5 C16 C15 . . . . 175.38(8) ?
O6 C15 C16 N5 . . . . 178.10(10) ?
N4 C15 C16 N5 . . . . -2.29(12) ?
O6 C15 C16 C17 . . . . -3.88(15) ?
N4 C15 C16 C17 . . . . 175.74(9) ?
N5 C16 C17 C18 . . . . 2.05(16) ?
C15 C16 C17 C18 . . . . -175.83(10) ?
C16 C17 C18 C19 . . . . 0.37(16) ?
C17 C18 C19 C20 . . . . -2.07(16) ?
C16 N5 C20 C19 . . . . 0.70(14) ?
C16 N5 C20 C21 . . . . 179.34(8) ?
C18 C19 C20 N5 . . . . 1.58(15) ?
C18 C19 C20 C21 . . . . -176.94(9) ?
C24 O8 C21 O7 . . . . -1.92(13) ?
C24 O8 C21 C20 . . . . 178.12(8) ?
N5 C20 C21 O7 . . . . -19.00(13) ?
C19 C20 C21 O7 . . . . 159.64(10) ?
N5 C20 C21 O8 . . . . 160.96(8) ?
C19 C20 C21 O8 . . . . -20.40(13) ?
C1 O2 C22 C23 . . . . 170.48(10) ?
C21 O8 C24 C25 . . . . 168.94(8) ?

loop_
_cod_related_entry_id
_cod_related_entry_database
_cod_related_entry_code
1 ChemSpider 24741344
